data_7101680
loop_
_publ_author_name
'Maynadi\'e, J\'er\^ome'
'Berthet, Jean-Claude'
'Thu\'ery, Pierre'
'Ephritikhine, Michel'

_publ_section_title
;
 The first cyclopentadienyl complex of uranyl.
;
_journal_issue 5
_journal_name_full 'Chemical communications (Cambridge, England)'
_journal_page_first 486
_journal_page_last 488
_journal_paper_doi 10.1039/b617700j
_journal_year 2007
_chemical_formula_sum 'C29 H55 N5 O2 U'
_chemical_formula_weight 743.81
_space_group_IT_number 14
_symmetry_cell_setting monoclinic
_symmetry_space_group_name_Hall '-P 2ybc'
_symmetry_space_group_name_H-M 'P 1 21/c 1'
_atom_sites_solution_hydrogens geom
_atom_sites_solution_primary heavy
_atom_sites_solution_secondary difmap
_audit_creation_method SHELXL-97
_cell_angle_alpha 90.00
_cell_angle_beta 91.009(3)
_cell_angle_gamma 90.00
_cell_formula_units_Z 4
_cell_length_a 15.4887(9)
_cell_length_b 10.9902(7)
_cell_length_c 19.1428(7)
_cell_measurement_reflns_used 134019
_cell_measurement_temperature 100(2)
_cell_measurement_theta_max 25.68
_cell_measurement_theta_min 3.10
_cell_volume 3258.1(3)
_computing_cell_refinement 'HKL2000 (Otwinowski & Minor, 1997)'
_computing_data_collection 'COLLECT (Hooft, 1998)'
_computing_data_reduction 'HKL2000 (Otwinowski & Minor, 1997)'
_computing_molecular_graphics 'SHELXTL (Sheldrick, 1999)'
_computing_publication_material 'SHELXTL (Sheldrick, 1999); PLATON (Spek, 2003)'
_computing_structure_refinement 'SHELXL-97 (Sheldrick, 1997)'
_computing_structure_solution 'SHELXS-97 (Sheldrick, 1997)'
_diffrn_ambient_temperature 100(2)
_diffrn_measured_fraction_theta_full 0.997
_diffrn_measured_fraction_theta_max 0.997
_diffrn_measurement_device_type 'Nonius Kappa-CCD area-detector diffractometer'
_diffrn_measurement_method 'two \f and ten \w scans with 2\% steps'
_diffrn_radiation_monochromator graphite
_diffrn_radiation_source 'fine-focus sealed tube'
_diffrn_radiation_type MoK\a
_diffrn_radiation_wavelength 0.71073
_diffrn_reflns_av_R_equivalents 0.0282
_diffrn_reflns_av_sigmaI/netI 0.0342
_diffrn_reflns_limit_h_max 18
_diffrn_reflns_limit_h_min -18
_diffrn_reflns_limit_k_max 13
_diffrn_reflns_limit_k_min -13
_diffrn_reflns_limit_l_max 23
_diffrn_reflns_limit_l_min -23
_diffrn_reflns_number 134019
_diffrn_reflns_theta_full 25.68
_diffrn_reflns_theta_max 25.68
_diffrn_reflns_theta_min 3.10
_diffrn_standards_decay_% 0
_diffrn_standards_interval_time 0
_diffrn_standards_number 0
_exptl_absorpt_coefficient_mu 5.013
_exptl_absorpt_correction_T_max 0.778
_exptl_absorpt_correction_T_min 0.490
_exptl_absorpt_correction_type multi-scan
_exptl_absorpt_process_details 'SCALEPACK (Otwinowski & Minor, 1997)'
_exptl_crystal_colour 'translucent dark brown'
_exptl_crystal_density_diffrn 1.516
_exptl_crystal_density_method 'not measured'
_exptl_crystal_description platelet
_exptl_crystal_F_000 1488
_exptl_crystal_size_max 0.20
_exptl_crystal_size_mid 0.08
_exptl_crystal_size_min 0.05
_refine_diff_density_max 0.516
_refine_diff_density_min -0.591
_refine_diff_density_rms 0.097
_refine_ls_extinction_method none
_refine_ls_goodness_of_fit_ref 1.041
_refine_ls_hydrogen_treatment constr
_refine_ls_matrix_type full
_refine_ls_number_parameters 347
_refine_ls_number_reflns 6173
_refine_ls_number_restraints 0
_refine_ls_restrained_S_all 1.065
_refine_ls_R_factor_all 0.0330
_refine_ls_R_factor_gt 0.0230
_refine_ls_shift/su_max 0.001
_refine_ls_shift/su_mean 0.000
_refine_ls_structure_factor_coef Fsqd
_refine_ls_weighting_details 'calc w=1/[\s^2^(Fo^2^)+(0.0262P)^2^] where P=(Fo^2^+2Fc^2^)/3'
_refine_ls_weighting_scheme calc
_refine_ls_wR_factor_gt 0.0496
_refine_ls_wR_factor_ref 0.0517
_reflns_number_gt 5177
_reflns_number_total 6173
_reflns_threshold_expression >2sigma(I)
_cod_data_source_file b617700j.txt
_cod_data_source_block 1
_cod_original_sg_symbol_H-M 'P 21/c'
_cod_database_code 7101680

loop_
_symmetry_equiv_pos_as_xyz
'x, y, z'
'-x, y+1/2, -z+1/2'
'-x, -y, -z'
'x, -y-1/2, z-1/2'

loop_
_atom_site_label
_atom_site_type_symbol
_atom_site_fract_x
_atom_site_fract_y
_atom_site_fract_z
_atom_site_U_iso_or_equiv
_atom_site_adp_type
_atom_site_occupancy
_atom_site_symmetry_multiplicity
_atom_site_calc_flag
_atom_site_refinement_flags
U U 0.740123(7) 0.795915(10) 0.117837(5) 0.02605(5) Uani 1 1 d .
O1 O 0.71232(13) 0.71182(19) 0.19388(10) 0.0311(5) Uani 1 1 d .
O2 O 0.74491(12) 0.8814(2) 0.03881(10) 0.0315(5) Uani 1 1 d .
N1 N 0.71565(17) 1.0866(3) 0.20927(14) 0.0399(6) Uani 1 1 d .
N2 N 0.50410(19) 0.8386(3) 0.11379(15) 0.0448(7) Uani 1 1 d .
N3 N 0.68279(17) 0.5274(3) 0.01047(13) 0.0374(6) Uani 1 1 d .
N4 N 0.48811(16) 0.3443(2) 0.14178(12) 0.0259(6) Uani 1 1 d .
N5 N 0.21023(17) 0.7164(2) 0.61248(12) 0.0279(6) Uani 1 1 d .
C1 C 0.72212(18) 1.0019(3) 0.18365(15) 0.0260(6) Uani 1 1 d .
C2 C 0.5762(2) 0.8275(3) 0.11115(17) 0.0353(7) Uani 1 1 d .
C3 C 0.70152(19) 0.6073(3) 0.04167(15) 0.0273(6) Uani 1 1 d .
C4 C 0.8950(2) 0.7089(3) 0.18980(16) 0.0294(7) Uani 1 1 d .
C5 C 0.90107(19) 0.8359(3) 0.18690(16) 0.0278(7) Uani 1 1 d .
C6 C 0.91318(18) 0.8705(3) 0.11535(15) 0.0282(7) Uani 1 1 d .
C7 C 0.91094(19) 0.7632(3) 0.07467(15) 0.0290(7) Uani 1 1 d .
C8 C 0.89691(19) 0.6622(3) 0.12052(16) 0.0280(7) Uani 1 1 d .
C9 C 0.8859(2) 0.6344(3) 0.25476(15) 0.0373(8) Uani 1 1 d .
H9A H 0.9421 0.6107 0.2719 0.056 Uiso 1 1 calc R
H9B H 0.8524 0.5629 0.2444 0.056 Uiso 1 1 calc R
H9C H 0.8574 0.6816 0.2897 0.056 Uiso 1 1 calc R
C10 C 0.9050(2) 0.9194(3) 0.24951(15) 0.0365(8) Uani 1 1 d .
H10A H 0.8576 0.9019 0.2796 0.055 Uiso 1 1 calc R
H10B H 0.9015 1.0024 0.2341 0.055 Uiso 1 1 calc R
H10C H 0.9585 0.9069 0.2746 0.055 Uiso 1 1 calc R
C11 C 0.9288(2) 0.9978(3) 0.09024(16) 0.0371(8) Uani 1 1 d .
H11A H 0.8885 1.0521 0.1116 0.056 Uiso 1 1 calc R
H11B H 0.9213 1.0008 0.0404 0.056 Uiso 1 1 calc R
H11C H 0.9866 1.0220 0.1027 0.056 Uiso 1 1 calc R
C12 C 0.9199(2) 0.7548(4) -0.00344(16) 0.0387(8) Uani 1 1 d .
H12A H 0.9131 0.8342 -0.0237 0.058 Uiso 1 1 calc R
H12B H 0.8764 0.7013 -0.0223 0.058 Uiso 1 1 calc R
H12C H 0.9760 0.7236 -0.0141 0.058 Uiso 1 1 calc R
C13 C 0.8952(2) 0.5296(3) 0.10142(17) 0.0376(8) Uani 1 1 d .
H13A H 0.9511 0.4945 0.1104 0.056 Uiso 1 1 calc R
H13B H 0.8804 0.5211 0.0528 0.056 Uiso 1 1 calc R
H13C H 0.8530 0.4884 0.1289 0.056 Uiso 1 1 calc R
C14 C 0.4785(2) 0.4792(3) 0.12756(15) 0.0317(7) Uani 1 1 d .
H14A H 0.5285 0.5067 0.1021 0.038 Uiso 1 1 calc R
H14B H 0.4280 0.4916 0.0977 0.038 Uiso 1 1 calc R
C15 C 0.4697(2) 0.5572(3) 0.19198(17) 0.0441(9) Uani 1 1 d .
H15A H 0.4175 0.5361 0.2154 0.066 Uiso 1 1 calc R
H15B H 0.4677 0.6414 0.1787 0.066 Uiso 1 1 calc R
H15C H 0.5183 0.5437 0.2228 0.066 Uiso 1 1 calc R
C16 C 0.4105(2) 0.2943(3) 0.17997(16) 0.0315(7) Uani 1 1 d .
H16A H 0.4210 0.2091 0.1902 0.038 Uiso 1 1 calc R
H16B H 0.4060 0.3366 0.2242 0.038 Uiso 1 1 calc R
C17 C 0.3250(2) 0.3048(3) 0.14135(17) 0.0378(8) Uani 1 1 d .
H17A H 0.3151 0.3881 0.1285 0.057 Uiso 1 1 calc R
H17B H 0.2795 0.2776 0.1710 0.057 Uiso 1 1 calc R
H17C H 0.3260 0.2554 0.1000 0.057 Uiso 1 1 calc R
C18 C 0.4984(2) 0.2832(3) 0.07104(15) 0.0310(7) Uani 1 1 d .
H18A H 0.4488 0.3038 0.0418 0.037 Uiso 1 1 calc R
H18B H 0.5491 0.3169 0.0491 0.037 Uiso 1 1 calc R
C19 C 0.5072(2) 0.1461(3) 0.07281(18) 0.0427(9) Uani 1 1 d .
H19A H 0.5592 0.1244 0.0978 0.064 Uiso 1 1 calc R
H19B H 0.5097 0.1154 0.0259 0.064 Uiso 1 1 calc R
H19C H 0.4584 0.1115 0.0958 0.064 Uiso 1 1 calc R
C20 C 0.5666(2) 0.3192(3) 0.18831(15) 0.0316(8) Uani 1 1 d .
H20A H 0.5542 0.3463 0.2353 0.038 Uiso 1 1 calc R
H20B H 0.5759 0.2319 0.1902 0.038 Uiso 1 1 calc R
C21 C 0.64859(19) 0.3791(3) 0.16536(15) 0.0369(8) Uani 1 1 d .
H21A H 0.6550 0.3678 0.1160 0.055 Uiso 1 1 calc R
H21B H 0.6969 0.3432 0.1898 0.055 Uiso 1 1 calc R
H21C H 0.6462 0.4645 0.1756 0.055 Uiso 1 1 calc R
C22 C 0.1339(2) 0.6698(3) 0.65332(16) 0.0333(8) Uani 1 1 d .
H22A H 0.0812 0.6960 0.6297 0.040 Uiso 1 1 calc R
H22B H 0.1348 0.5815 0.6524 0.040 Uiso 1 1 calc R
C23 C 0.1311(2) 0.7110(3) 0.72876(17) 0.0365(8) Uani 1 1 d .
H23A H 0.1781 0.6747 0.7546 0.055 Uiso 1 1 calc R
H23B H 0.0774 0.6864 0.7486 0.055 Uiso 1 1 calc R
H23C H 0.1361 0.7980 0.7308 0.055 Uiso 1 1 calc R
C24 C 0.1996(2) 0.6670(3) 0.53890(16) 0.0376(8) Uani 1 1 d .
H24A H 0.1954 0.5790 0.5415 0.045 Uiso 1 1 calc R
H24B H 0.1455 0.6971 0.5193 0.045 Uiso 1 1 calc R
C25 C 0.2711(3) 0.6992(3) 0.48968(18) 0.0527(11) Uani 1 1 d .
H25A H 0.2765 0.7861 0.4870 0.079 Uiso 1 1 calc R
H25B H 0.2577 0.6673 0.4441 0.079 Uiso 1 1 calc R
H25C H 0.3244 0.6649 0.5066 0.079 Uiso 1 1 calc R
C26 C 0.2956(2) 0.6740(3) 0.64515(18) 0.0325(8) Uani 1 1 d .
H26A H 0.3424 0.7069 0.6179 0.039 Uiso 1 1 calc R
H26B H 0.3007 0.7080 0.6918 0.039 Uiso 1 1 calc R
C27 C 0.3071(2) 0.5374(3) 0.65018(18) 0.0432(9) Uani 1 1 d .
H27A H 0.2669 0.5049 0.6830 0.065 Uiso 1 1 calc R
H27B H 0.3649 0.5193 0.6657 0.065 Uiso 1 1 calc R
H27C H 0.2966 0.5014 0.6051 0.065 Uiso 1 1 calc R
C28 C 0.2134(2) 0.8539(3) 0.61310(16) 0.0309(7) Uani 1 1 d .
H28A H 0.2274 0.8807 0.6602 0.037 Uiso 1 1 calc R
H28B H 0.2598 0.8802 0.5833 0.037 Uiso 1 1 calc R
C29 C 0.1315(2) 0.9161(3) 0.58939(17) 0.0438(9) Uani 1 1 d .
H29A H 0.1146 0.8863 0.5440 0.066 Uiso 1 1 calc R
H29B H 0.1410 1.0023 0.5870 0.066 Uiso 1 1 calc R
H29C H 0.0866 0.8993 0.6220 0.066 Uiso 1 1 calc R

loop_
_atom_site_aniso_label
_atom_site_aniso_U_11
_atom_site_aniso_U_22
_atom_site_aniso_U_33
_atom_site_aniso_U_23
_atom_site_aniso_U_13
_atom_site_aniso_U_12
U 0.02472(7) 0.02648(8) 0.02696(7) 0.00135(5) 0.00094(5) 0.00014(5)
O1 0.0317(12) 0.0313(14) 0.0302(12) 0.0009(10) 0.0023(9) 0.0008(10)
O2 0.0308(12) 0.0317(13) 0.0321(11) 0.0047(10) 0.0011(9) 0.0001(10)
N1 0.0319(13) 0.0446(17) 0.0432(15) 0.0084(13) -0.0016(11) -0.0003(13)
N2 0.0381(14) 0.0427(15) 0.0538(15) 0.0108(13) 0.0013(13) 0.0018(13)
N3 0.0356(13) 0.0421(17) 0.0344(14) 0.0094(12) -0.0023(11) 0.0040(13)
N4 0.0280(14) 0.0256(15) 0.0242(13) 0.0019(11) 0.0003(10) 0.0005(11)
N5 0.0284(14) 0.0264(16) 0.0289(14) 0.0002(11) 0.0009(11) -0.0044(11)
C1 0.0200(13) 0.0296(17) 0.0283(15) 0.0047(13) -0.0016(11) -0.0018(13)
C2 0.0296(15) 0.0353(16) 0.0410(16) 0.0078(13) -0.0002(14) 0.0017(14)
C3 0.0255(13) 0.0308(17) 0.0256(15) 0.0076(12) 0.0003(11) 0.0020(13)
C4 0.0258(16) 0.031(2) 0.0315(17) 0.0036(14) 0.0020(13) 0.0052(14)
C5 0.0227(16) 0.0267(18) 0.0342(18) -0.0007(14) 0.0011(13) 0.0037(13)
C6 0.0208(16) 0.030(2) 0.0333(17) 0.0016(15) -0.0010(12) -0.0006(14)
C7 0.0242(16) 0.034(2) 0.0293(16) 0.0032(15) 0.0046(13) 0.0017(14)
C8 0.0235(16) 0.0245(17) 0.0362(18) -0.0008(14) 0.0011(13) 0.0033(13)
C9 0.040(2) 0.037(2) 0.0348(18) 0.0072(16) 0.0019(14) 0.0038(17)
C10 0.0331(18) 0.036(2) 0.0405(18) -0.0078(16) -0.0068(14) 0.0054(15)
C11 0.0355(19) 0.032(2) 0.0438(19) 0.0083(16) 0.0001(15) -0.0028(16)
C12 0.0384(19) 0.045(2) 0.0334(18) 0.0062(17) 0.0096(15) 0.0030(17)
C13 0.040(2) 0.029(2) 0.0435(19) -0.0030(16) -0.0018(15) 0.0057(16)
C14 0.0329(18) 0.0267(19) 0.0357(18) 0.0080(15) 0.0038(13) 0.0007(15)
C15 0.051(2) 0.032(2) 0.049(2) -0.0054(17) 0.0116(17) 0.0008(17)
C16 0.0368(18) 0.0294(19) 0.0286(17) 0.0075(14) 0.0040(14) -0.0019(15)
C17 0.0320(18) 0.041(2) 0.040(2) 0.0112(16) 0.0039(14) -0.0008(16)
C18 0.0325(18) 0.033(2) 0.0278(16) -0.0026(14) -0.0015(13) 0.0005(15)
C19 0.050(2) 0.034(2) 0.044(2) -0.0074(17) 0.0043(16) -0.0030(18)
C20 0.0336(18) 0.035(2) 0.0259(17) 0.0045(14) -0.0019(13) 0.0022(14)
C21 0.0307(18) 0.048(2) 0.0317(17) 0.0055(17) -0.0009(13) -0.0009(17)
C22 0.0260(17) 0.032(2) 0.042(2) 0.0050(15) 0.0012(14) -0.0063(14)
C23 0.0315(18) 0.035(2) 0.044(2) 0.0047(16) 0.0075(15) -0.0035(15)
C24 0.050(2) 0.0300(19) 0.0323(18) -0.0042(15) -0.0036(15) -0.0064(16)
C25 0.079(3) 0.043(3) 0.036(2) -0.0081(17) 0.0146(19) -0.017(2)
C26 0.0240(17) 0.035(2) 0.0384(19) -0.0038(15) 0.0031(14) -0.0007(14)
C27 0.036(2) 0.034(2) 0.060(2) 0.0013(18) 0.0027(17) 0.0058(16)
C28 0.0352(18) 0.0266(19) 0.0310(17) 0.0003(14) 0.0027(14) -0.0045(15)
C29 0.055(2) 0.036(2) 0.041(2) 0.0054(17) -0.0054(16) 0.0045(18)

loop_
_atom_type_symbol
_atom_type_description
_atom_type_scat_dispersion_real
_atom_type_scat_dispersion_imag
_atom_type_scat_source
C C 0.0033 0.0016 'International Tables Vol C Tables 4.2.6.8 and 6.1.1.4'
H H 0.0000 0.0000 'International Tables Vol C Tables 4.2.6.8 and 6.1.1.4'
N N 0.0061 0.0033 'International Tables Vol C Tables 4.2.6.8 and 6.1.1.4'
U U -9.6767 9.6646 'International Tables Vol C Tables 4.2.6.8 and 6.1.1.4'
O O 0.0106 0.0060 'International Tables Vol C Tables 4.2.6.8 and 6.1.1.4'

loop_
_geom_angle_atom_site_label_1
_geom_angle_atom_site_label_2
_geom_angle_atom_site_label_3
_geom_angle
O2 U O1 168.40(9)
O2 U C2 86.69(10)
O1 U C2 81.83(10)
O2 U C3 87.53(9)
O1 U C3 89.31(9)
C2 U C3 82.07(10)
O2 U C1 87.65(9)
O1 U C1 91.49(9)
C2 U C1 78.02(10)
C3 U C1 159.75(9)
C14 N4 C20 111.0(2)
C14 N4 C16 111.4(2)
C20 N4 C16 106.5(2)
C14 N4 C18 106.5(2)
C20 N4 C18 110.2(2)
C16 N4 C18 111.4(2)
C28 N5 C24 111.6(2)
C28 N5 C22 111.0(2)
C24 N5 C22 106.6(2)
C28 N5 C26 105.9(2)
C24 N5 C26 110.5(3)
C22 N5 C26 111.3(2)
N1 C1 U 178.5(3)
N2 C2 U 174.3(3)
N3 C3 U 177.8(3)
C5 C4 C8 108.7(3)
C5 C4 C9 125.9(3)
C8 C4 C9 125.5(3)
C4 C5 C6 108.2(3)
C4 C5 C10 125.2(3)
C6 C5 C10 126.3(3)
C7 C6 C5 107.6(3)
C7 C6 C11 127.2(3)
C5 C6 C11 125.2(3)
C6 C7 C8 108.1(3)
C6 C7 C12 126.6(3)
C8 C7 C12 125.3(3)
C4 C8 C7 107.3(3)
C4 C8 C13 125.2(3)
C7 C8 C13 127.1(3)
C15 C14 N4 114.8(2)
C17 C16 N4 115.5(2)
C19 C18 N4 115.5(3)
C21 C20 N4 114.9(2)
C23 C22 N5 115.2(2)
C25 C24 N5 115.3(3)
C27 C26 N5 115.4(3)
C29 C28 N5 115.1(3)

loop_
_geom_bond_atom_site_label_1
_geom_bond_atom_site_label_2
_geom_bond_distance
U O2 1.7835(19)
U O1 1.784(2)
U C2 2.563(3)
U C3 2.598(3)
U C1 2.608(3)
U C6 2.804(3)
U C7 2.809(3)
U C5 2.835(3)
U C8 2.838(3)
U C4 2.906(3)
O1 C4 2.831(4)
O2 C7 2.951(4)
O2 C6 2.970(3)
N1 C1 1.058(4)
N2 C2 1.126(4)
N3 C3 1.098(4)
N4 C14 1.514(4)
N4 C20 1.520(4)
N4 C16 1.521(4)
N4 C18 1.522(4)
N5 C28 1.512(4)
N5 C24 1.516(4)
N5 C22 1.518(4)
N5 C26 1.525(4)
C4 C5 1.400(4)
C4 C8 1.423(4)
C4 C9 1.498(4)
C5 C6 1.437(4)
C5 C10 1.510(4)
C6 C7 1.414(5)
C6 C11 1.501(4)
C7 C8 1.434(4)
C7 C12 1.507(4)
C8 C13 1.503(5)
C14 C15 1.510(4)
C16 C17 1.510(4)
C18 C19 1.514(5)
C20 C21 1.503(4)
C22 C23 1.515(4)
C24 C25 1.508(5)
C26 C27 1.514(5)
C28 C29 1.504(4)
